data_7123732
loop_
_publ_author_name
'Zhao, Na'
'Ma, Chengcheng'
'Yang, Weiyao'
'Yin, Wei'
'Wei, Jiahui'
'Li, Nan'

_publ_section_title
;
 Facile construction of boranil complexes with aggregation-induced
 emission characteristics and their specific lipid droplets imaging
 applications
;
_journal_name_full 'Chemical Communications'
_journal_paper_doi 10.1039/C9CC04041B
_journal_year 2019
_chemical_formula_moiety 'C26 H18 B F2 N3 O'
_chemical_formula_sum 'C26 H18 B F2 N3 O'
_chemical_formula_weight 437.24
_space_group_crystal_system monoclinic
_space_group_IT_number 15
_space_group_name_Hall '-C 2yc'
_space_group_name_H-M_alt 'C 1 2/c 1'
_symmetry_space_group_name_Hall '-C 2yc'
_symmetry_space_group_name_H-M 'C 1 2/c 1'
_atom_sites_solution_hydrogens geom
_atom_sites_solution_primary direct
_audit_creation_date 2019-03-30
_audit_creation_method
;
Olex2 1.2
(compiled 2018.05.29 svn.r3508 for OlexSys, GUI svn.r5506)
;
_audit_update_record
;
2019-05-14 deposited with the CCDC.    2019-06-26 downloaded from the CCDC.
;
_cell_angle_alpha 90
_cell_angle_beta 93.108(5)
_cell_angle_gamma 90
_cell_formula_units_Z 8
_cell_length_a 16.1393(7)
_cell_length_b 7.0248(4)
_cell_length_c 37.8519(18)
_cell_measurement_reflns_used 4668
_cell_measurement_temperature 293(2)
_cell_measurement_theta_max 71.2190
_cell_measurement_theta_min 4.6700
_cell_volume 4285.2(4)
_computing_cell_refinement 'CrysAlisPro 1.171.38.46 (Rigaku OD, 2015)'
_computing_data_collection 'CrysAlisPro 1.171.38.46 (Rigaku OD, 2015)'
_computing_data_reduction 'CrysAlisPro 1.171.38.46 (Rigaku OD, 2015)'
_computing_molecular_graphics 'Olex2 (Dolomanov et al., 2009)'
_computing_publication_material 'Olex2 (Dolomanov et al., 2009)'
_computing_structure_refinement 'ShelXL (Sheldrick, 2015)'
_computing_structure_solution 'ShelXS (Sheldrick, 2008)'
_diffrn_ambient_temperature 293(2)
_diffrn_detector 'CCD plate'
_diffrn_detector_area_resol_mean 16.0356
_diffrn_detector_type Eos
_diffrn_measured_fraction_theta_full 0.999
_diffrn_measured_fraction_theta_max 0.990
_diffrn_measurement_details
;
List of Runs (angles in degrees, time in seconds):

  # Type    Start    End  Width  t~exp~   \w     \q     \k     \f   Frames
#--------------------------------------------------------------------------
  1  \w    -30.00  64.00   1.00    1.00    --   37.66 -77.00 -60.00   94
  2  \w     21.00 105.00   1.00    1.00    --   37.66  57.00-180.00   84
  3  \w     18.00  91.00   1.00    1.00    --   37.66-125.00 -30.00   73
  4  \w    -30.00  64.00   1.00    1.00    --   37.66 -77.00-120.00   94
  5  \w    -32.00  57.00   1.00    1.00    --   37.66 -37.00  60.00   89
  6  \w    -30.00  64.00   1.00    1.00    --   37.66 -77.00 -30.00   94
  7  \w    -30.00  54.00   1.00    1.00    --   37.66 -57.00 150.00   84
  8  \w    -30.00  54.00   1.00    1.00    --   37.66 -57.00-150.00   84
  9  \w     91.00 176.00   1.00    1.00    --  108.00  45.00-120.00   85
 10  \w     91.00 176.00   1.00    1.00    --  108.00  45.00 -60.00   85
 11  \w     41.00 126.00   1.00    1.00    --  108.00 -61.00-180.00   85
 12  \w     39.00 109.00   1.00    1.00    --  108.00 -94.00 -30.00   70
 13  \w     87.00 178.00   1.00    1.00    --  108.00  30.00-150.00   91
 14  \w     39.00 109.00   1.00    1.00    --  108.00 -94.00  60.00   70
 15  \w     40.00 125.00   1.00    1.00    --  108.00 -45.00 -90.00   85
 16  \w     -4.00  77.00   1.00    1.00    --   37.66 -99.00  60.00   81
 17  \w     21.00 105.00   1.00    1.00    --   37.66  57.00   0.00   84
 18  \w      4.00  38.00   1.00    1.00    --   37.66  89.00 -57.00   34
 19  \w     11.00 105.00   1.00    1.00    --   37.66  77.00 -90.00   94
 20  \w     21.00 105.00   1.00    1.00    --   37.66  57.00-120.00   84
 21  \w     11.00 105.00   1.00    1.00    --   37.66  77.00  60.00   94
 22  \w     70.00 178.00   1.00    1.00    --  108.00  15.00  60.00  108
 23  \w     38.00  76.00   1.00    1.00    --  108.00-111.00-120.00   38
 24  \w     91.00 176.00   1.00    1.00    --  108.00  45.00 150.00   85
 25  \w     91.00 176.00   1.00    1.00    --  108.00  45.00 -30.00   85
 26  \w     41.00 126.00   1.00    1.00    --  108.00 -61.00  90.00   85
 27  \w     87.00 178.00   1.00    1.00    --  108.00  30.00 120.00   91
;
_diffrn_measurement_device 'four-circle diffractometer'
_diffrn_measurement_device_type 'Xcalibur, Eos, Gemini'
_diffrn_measurement_method '\w scans'
_diffrn_orient_matrix_type 'CrysAlisPro convention (1999,Acta A55,543-557)'
_diffrn_orient_matrix_UB_11 -0.0147466000
_diffrn_orient_matrix_UB_12 -0.0099857000
_diffrn_orient_matrix_UB_13 0.0398367000
_diffrn_orient_matrix_UB_21 -0.0943126000
_diffrn_orient_matrix_UB_22 -0.0109229000
_diffrn_orient_matrix_UB_23 -0.0085475000
_diffrn_orient_matrix_UB_31 0.0054004000
_diffrn_orient_matrix_UB_32 -0.2187351000
_diffrn_orient_matrix_UB_33 -0.0013861000
_diffrn_radiation_monochromator graphite
_diffrn_radiation_probe x-ray
_diffrn_radiation_type CuK\a
_diffrn_radiation_wavelength 1.54184
_diffrn_reflns_av_R_equivalents 0.1115
_diffrn_reflns_av_unetI/netI 0.0543
_diffrn_reflns_Laue_measured_fraction_full 0.999
_diffrn_reflns_Laue_measured_fraction_max 0.990
_diffrn_reflns_limit_h_max 19
_diffrn_reflns_limit_h_min -19
_diffrn_reflns_limit_k_max 5
_diffrn_reflns_limit_k_min -8
_diffrn_reflns_limit_l_max 46
_diffrn_reflns_limit_l_min -46
_diffrn_reflns_number 20352
_diffrn_reflns_point_group_measured_fraction_full 0.999
_diffrn_reflns_point_group_measured_fraction_max 0.990
_diffrn_reflns_theta_full 67.684
_diffrn_reflns_theta_max 71.962
_diffrn_reflns_theta_min 4.680
_diffrn_source 'fine-focus sealed X-ray tube'
_diffrn_source_type 'Enhance (Cu) X-ray Source'
_exptl_absorpt_coefficient_mu 0.786
_exptl_absorpt_correction_type none
_exptl_crystal_density_diffrn 1.356
_exptl_crystal_description block
_exptl_crystal_F_000 1808
_refine_diff_density_max 0.266
_refine_diff_density_min -0.370
_refine_diff_density_rms 0.095
_refine_ls_extinction_method none
_refine_ls_goodness_of_fit_ref 1.042
_refine_ls_hydrogen_treatment constr
_refine_ls_matrix_type full
_refine_ls_number_parameters 298
_refine_ls_number_reflns 4167
_refine_ls_number_restraints 0
_refine_ls_restrained_S_all 1.042
_refine_ls_R_factor_all 0.0977
_refine_ls_R_factor_gt 0.0726
_refine_ls_shift/su_max 0.000
_refine_ls_shift/su_mean 0.000
_refine_ls_structure_factor_coef Fsqd
_refine_ls_weighting_details 'w=1/[\s^2^(Fo^2^)+(0.1117P)^2^+1.1755P] where P=(Fo^2^+2Fc^2^)/3'
_refine_ls_weighting_scheme calc
_refine_ls_wR_factor_gt 0.1812
_refine_ls_wR_factor_ref 0.2108
_reflns_Friedel_coverage 0.000
_reflns_number_gt 2819
_reflns_number_total 4167
_reflns_threshold_expression 'I > 2\s(I)'
_cod_data_source_file c9cc04041b2.cif
_cod_data_source_block exp_15827
_cod_original_cell_volume 4285.1(4)
_cod_database_code 7123732
_shelx_shelxl_version_number 2018/3
_shelx_space_group_comment
;
The symmetry employed for this shelxl refinement is uniquely defined
by the following loop, which should always be used as a source of
symmetry information in preference to the above space-group names.
They are only intended as comments.
;
_reflns_odcompleteness_completeness 99.90
_reflns_odcompleteness_iscentric 1
_reflns_odcompleteness_theta 66.97
_olex2_refinement_description
;
1. Fixed Uiso
 At 1.2 times of:
  All C(H) groups
2.a Aromatic/amide H refined with riding coordinates:
 C8(H8), C11(H11), C12(H12), C14(H14), C16(H16), C19(H19), C22(H22), C23(H23),
 C24(H24), C25(H25), C26(H26), C27(H27), C28(H28), C29(H29), C30(H30), C31(H31),
  C32(H32), C33(H33)
;
_olex2_submission_special_instructions 'No special instructions were received'
_oxdiff_exptl_absorpt_empirical_details
;
Empirical correction (ABSPACK) includes:
;
_oxdiff_exptl_absorpt_empirical_full_max 1.684
_oxdiff_exptl_absorpt_empirical_full_min 0.535

loop_
_space_group_symop_operation_xyz
'x, y, z'
'-x, y, -z+1/2'
'x+1/2, y+1/2, z'
'-x+1/2, y+1/2, -z+1/2'
'-x, -y, -z'
'x, -y, z-1/2'
'-x+1/2, -y+1/2, -z'
'x+1/2, -y+1/2, z-1/2'

loop_
_atom_site_label
_atom_site_type_symbol
_atom_site_fract_x
_atom_site_fract_y
_atom_site_fract_z
_atom_site_U_iso_or_equiv
_atom_site_adp_type
_atom_site_occupancy
_atom_site_site_symmetry_order
_atom_site_calc_flag
_atom_site_refinement_flags_posn
F1 F 0.13440(8) 0.1590(2) 0.31044(4) 0.0635(5) Uani 1 1 d .
C2 C 0.31667(13) 0.3189(3) 0.33940(6) 0.0448(5) Uani 1 1 d .
N3 N 0.23491(11) 0.2871(3) 0.27203(5) 0.0469(5) Uani 1 1 d .
F4 F 0.13111(8) 0.4746(2) 0.29936(4) 0.0652(5) Uani 1 1 d .
O5 O 0.23576(9) 0.3533(3) 0.33681(4) 0.0596(5) Uani 1 1 d .
C6 C 0.35955(13) 0.2737(4) 0.30903(6) 0.0456(6) Uani 1 1 d .
C7 C 0.19569(14) 0.2830(4) 0.23717(6) 0.0462(6) Uani 1 1 d .
C8 C 0.35825(14) 0.3310(4) 0.37208(6) 0.0476(6) Uani 1 1 d .
H8 H 0.329254 0.360429 0.391938 0.057 Uiso 1 1 calc R
N9 N 0.48491(11) 0.3068(3) 0.40797(5) 0.0529(6) Uani 1 1 d .
C10 C 0.44380(13) 0.2995(3) 0.37553(6) 0.0452(6) Uani 1 1 d .
C11 C 0.23971(14) 0.3166(4) 0.20762(6) 0.0522(6) Uani 1 1 d .
H11 H 0.296457 0.339736 0.210178 0.063 Uiso 1 1 calc R
C12 C 0.31610(14) 0.2613(4) 0.27613(6) 0.0482(6) Uani 1 1 d .
H12 H 0.345490 0.233790 0.256293 0.058 Uiso 1 1 calc R
C13 C 0.11612(15) 0.2857(4) 0.17033(7) 0.0514(6) Uani 1 1 d .
C14 C 0.20049(16) 0.3165(4) 0.17412(7) 0.0567(7) Uani 1 1 d .
H14 H 0.230936 0.337181 0.154305 0.068 Uiso 1 1 calc R
C15 C 0.44070(14) 0.3142(4) 0.44015(6) 0.0556(7) Uani 1 1 d .
C16 C 0.44588(14) 0.2444(4) 0.31299(6) 0.0529(6) Uani 1 1 d .
H16 H 0.475051 0.215588 0.293148 0.063 Uiso 1 1 calc R
C17 C 0.07370(16) 0.2947(4) 0.13604(7) 0.0578(7) Uani 1 1 d .
B18 B 0.18176(15) 0.3197(5) 0.30551(7) 0.0507(7) Uani 1 1 d .
C19 C 0.48769(13) 0.2573(4) 0.34507(6) 0.0515(6) Uani 1 1 d .
H19 H 0.544792 0.238472 0.347001 0.062 Uiso 1 1 calc R
N20 N 0.04061(16) 0.3055(4) 0.10869(6) 0.0732(7) Uani 1 1 d .
C21 C 0.57412(14) 0.2995(4) 0.41250(6) 0.0516(6) Uani 1 1 d .
C22 C 0.07137(16) 0.2497(4) 0.19958(7) 0.0633(7) Uani 1 1 d .
H22 H 0.014613 0.226783 0.196979 0.076 Uiso 1 1 calc R
C23 C 0.11145(15) 0.2478(5) 0.23296(7) 0.0631(7) Uani 1 1 d .
H23 H 0.081337 0.222674 0.252694 0.076 Uiso 1 1 calc R
C24 C 0.70616(17) 0.4464(5) 0.41005(8) 0.0740(9) Uani 1 1 d .
H24 H 0.738297 0.550739 0.404343 0.089 Uiso 1 1 calc R
C25 C 0.62046(15) 0.4536(4) 0.40394(7) 0.0638(7) Uani 1 1 d .
H25 H 0.595125 0.561722 0.394165 0.077 Uiso 1 1 calc R
C26 C 0.69693(18) 0.1341(5) 0.43246(9) 0.0806(10) Uani 1 1 d .
H26 H 0.722531 0.025971 0.442129 0.097 Uiso 1 1 calc R
C27 C 0.61162(17) 0.1382(5) 0.42640(8) 0.0697(8) Uani 1 1 d .
H27 H 0.579840 0.032550 0.431681 0.084 Uiso 1 1 calc R
C28 C 0.43276(17) 0.4847(5) 0.45728(7) 0.0687(8) Uani 1 1 d .
H28 H 0.454686 0.596121 0.448344 0.082 Uiso 1 1 calc R
C29 C 0.4085(2) 0.1520(5) 0.45350(8) 0.0793(9) Uani 1 1 d .
H29 H 0.414099 0.037161 0.441626 0.095 Uiso 1 1 calc R
C30 C 0.3591(2) 0.3234(7) 0.50191(8) 0.0929(13) Uani 1 1 d .
H30 H 0.331751 0.326157 0.522895 0.111 Uiso 1 1 calc R
C31 C 0.74350(17) 0.2881(5) 0.42430(8) 0.0748(9) Uani 1 1 d .
H31 H 0.800806 0.285203 0.428456 0.090 Uiso 1 1 calc R
C32 C 0.39041(19) 0.4858(6) 0.48881(8) 0.0848(11) Uani 1 1 d .
H32 H 0.383820 0.599877 0.500806 0.102 Uiso 1 1 calc R
C33 C 0.3677(2) 0.1571(7) 0.48449(10) 0.1027(13) Uani 1 1 d .
H33 H 0.345980 0.045717 0.493494 0.123 Uiso 1 1 calc R

loop_
_atom_site_aniso_label
_atom_site_aniso_U_11
_atom_site_aniso_U_22
_atom_site_aniso_U_33
_atom_site_aniso_U_23
_atom_site_aniso_U_13
_atom_site_aniso_U_12
F1 0.0451(8) 0.0770(11) 0.0675(9) 0.0065(8) -0.0038(6) -0.0096(7)
C2 0.0341(11) 0.0470(14) 0.0522(12) -0.0018(10) -0.0069(9) -0.0038(10)
N3 0.0343(9) 0.0557(13) 0.0494(10) 0.0015(8) -0.0093(8) -0.0041(9)
F4 0.0476(8) 0.0722(11) 0.0741(9) -0.0038(8) -0.0130(6) 0.0137(7)
O5 0.0331(8) 0.0920(14) 0.0523(9) -0.0101(9) -0.0098(6) 0.0058(9)
C6 0.0370(11) 0.0513(15) 0.0475(12) 0.0024(10) -0.0075(9) -0.0029(10)
C7 0.0402(12) 0.0469(14) 0.0501(12) 0.0023(10) -0.0106(9) -0.0006(10)
C8 0.0379(11) 0.0581(16) 0.0462(11) -0.0018(10) -0.0046(9) -0.0006(11)
N9 0.0353(9) 0.0766(15) 0.0454(10) -0.0011(9) -0.0094(7) -0.0048(10)
C10 0.0374(11) 0.0505(15) 0.0467(11) 0.0005(10) -0.0084(9) -0.0043(10)
C11 0.0389(12) 0.0588(17) 0.0576(13) 0.0012(11) -0.0089(10) 0.0003(11)
C12 0.0370(11) 0.0588(16) 0.0481(12) -0.0010(11) -0.0048(9) -0.0013(11)
C13 0.0522(13) 0.0453(15) 0.0550(13) -0.0027(10) -0.0150(10) 0.0022(11)
C14 0.0541(14) 0.0643(18) 0.0508(13) 0.0015(11) -0.0061(10) 0.0006(13)
C15 0.0332(11) 0.085(2) 0.0475(12) -0.0028(12) -0.0099(9) -0.0027(12)
C16 0.0383(12) 0.0733(18) 0.0465(12) -0.0006(11) -0.0035(9) 0.0003(12)
C17 0.0560(15) 0.0578(17) 0.0576(14) 0.0014(12) -0.0144(11) 0.0036(13)
B18 0.0299(12) 0.065(2) 0.0555(14) -0.0020(13) -0.0098(10) 0.0033(13)
C19 0.0327(11) 0.0692(17) 0.0515(12) 0.0004(12) -0.0061(9) -0.0018(11)
N20 0.0785(16) 0.0776(18) 0.0604(13) 0.0004(12) -0.0243(12) 0.0032(13)
C21 0.0383(11) 0.0719(18) 0.0434(11) -0.0017(11) -0.0093(9) -0.0042(12)
C22 0.0421(12) 0.083(2) 0.0625(15) 0.0015(14) -0.0157(11) -0.0054(13)
C23 0.0417(12) 0.092(2) 0.0539(14) 0.0031(14) -0.0085(10) -0.0112(14)
C24 0.0530(16) 0.085(2) 0.0835(19) -0.0066(17) 0.0020(14) -0.0182(16)
C25 0.0464(14) 0.072(2) 0.0723(16) 0.0000(14) -0.0033(12) -0.0038(14)
C26 0.0476(15) 0.107(3) 0.086(2) 0.0175(19) -0.0101(14) 0.0093(17)
C27 0.0495(14) 0.083(2) 0.0754(17) 0.0130(15) -0.0113(12) -0.0055(15)
C28 0.0549(15) 0.086(2) 0.0634(15) -0.0035(15) -0.0119(12) 0.0081(15)
C29 0.075(2) 0.096(3) 0.0681(17) -0.0083(17) 0.0109(14) -0.0198(18)
C30 0.0620(18) 0.161(4) 0.0558(17) -0.007(2) 0.0036(14) -0.007(2)
C31 0.0366(13) 0.115(3) 0.0713(17) -0.0031(17) -0.0085(12) -0.0006(16)
C32 0.0658(19) 0.119(3) 0.0674(18) -0.025(2) -0.0123(15) 0.021(2)
C33 0.091(3) 0.142(4) 0.077(2) 0.001(2) 0.0206(19) -0.029(2)

loop_
_atom_type_symbol
_atom_type_description
_atom_type_scat_dispersion_real
_atom_type_scat_dispersion_imag
_atom_type_scat_source
C C 0.0181 0.0091 'International Tables Vol C Tables 4.2.6.8 and 6.1.1.4'
H H 0.0000 0.0000 'International Tables Vol C Tables 4.2.6.8 and 6.1.1.4'
B B 0.0090 0.0039 'International Tables Vol C Tables 4.2.6.8 and 6.1.1.4'
F F 0.0727 0.0534 'International Tables Vol C Tables 4.2.6.8 and 6.1.1.4'
N N 0.0311 0.0180 'International Tables Vol C Tables 4.2.6.8 and 6.1.1.4'
O O 0.0492 0.0322 'International Tables Vol C Tables 4.2.6.8 and 6.1.1.4'

loop_
_geom_angle_atom_site_label_1
_geom_angle_atom_site_label_2
_geom_angle_atom_site_label_3
_geom_angle
O5 C2 C6 120.37(19)
O5 C2 C8 119.0(2)
C8 C2 C6 120.6(2)
C7 N3 B18 120.54(18)
C12 N3 C7 119.4(2)
C12 N3 B18 120.09(18)
C2 O5 B18 125.17(19)
C12 C6 C2 119.7(2)
C12 C6 C16 122.1(2)
C16 C6 C2 118.2(2)
C11 C7 N3 121.5(2)
C11 C7 C23 119.0(2)
C23 C7 N3 119.5(2)
C2 C8 C10 120.3(2)
C10 N9 C15 121.43(19)
C10 N9 C21 122.65(19)
C21 N9 C15 115.87(17)
C8 C10 C19 119.5(2)
N9 C10 C8 120.5(2)
N9 C10 C19 120.0(2)
C7 C11 C14 120.8(2)
N3 C12 C6 122.8(2)
C14 C13 C17 120.5(2)
C22 C13 C14 120.2(2)
C22 C13 C17 119.3(2)
C13 C14 C11 119.6(2)
C28 C15 N9 119.5(3)
C29 C15 N9 119.9(3)
C29 C15 C28 120.6(3)
C19 C16 C6 121.7(2)
N20 C17 C13 178.6(3)
F1 B18 N3 108.5(2)
F1 B18 O5 109.6(2)
F4 B18 F1 109.98(19)
F4 B18 N3 108.8(2)
F4 B18 O5 109.6(2)
O5 B18 N3 110.42(18)
C16 C19 C10 119.7(2)
C25 C21 N9 120.0(2)
C25 C21 C27 120.6(2)
C27 C21 N9 119.4(2)
C13 C22 C23 119.6(2)
C7 C23 C22 120.7(3)
C31 C24 C25 120.7(3)
C21 C25 C24 119.0(3)
C31 C26 C27 120.1(3)
C21 C27 C26 119.6(3)
C15 C28 C32 117.9(3)
C15 C29 C33 120.3(3)
C33 C30 C32 120.0(3)
C24 C31 C26 120.0(3)
C30 C32 C28 121.0(3)
C30 C33 C29 120.3(4)

loop_
_geom_bond_atom_site_label_1
_geom_bond_atom_site_label_2
_geom_bond_distance
F1 B18 1.382(3)
C2 O5 1.326(3)
C2 C6 1.410(3)
C2 C8 1.378(3)
N3 C7 1.433(3)
N3 C12 1.323(3)
N3 B18 1.585(3)
F4 B18 1.373(3)
O5 B18 1.451(3)
C6 C12 1.398(3)
C6 C16 1.408(3)
C7 C11 1.378(3)
C7 C23 1.382(3)
C8 C10 1.398(3)
N9 C10 1.365(3)
N9 C15 1.446(3)
N9 C21 1.442(3)
C10 C19 1.417(3)
C11 C14 1.386(3)
C13 C14 1.379(3)
C13 C17 1.436(3)
C13 C22 1.378(4)
C15 C28 1.371(4)
C15 C29 1.361(4)
C16 C19 1.360(3)
C17 N20 1.141(3)
C21 C25 1.364(4)
C21 C27 1.376(4)
C22 C23 1.388(3)
C24 C25 1.391(3)
C24 C31 1.362(4)
C26 C27 1.384(4)
C26 C31 1.363(5)
C28 C32 1.407(4)
C29 C33 1.376(5)
C30 C32 1.352(5)
C30 C33 1.352(5)
